data_4112726
loop_
_publ_author_name
'Thomas J. Anderson'
'Gavin D. Jones'
'David A. Vicic'

_publ_section_title
;
 Evidence for a NiI Active Species in the Catalytic Cross-Coupling of
 Alkyl Electrophiles
;
_journal_name_full 'Journal of the American Chemical Society'
_journal_page_first 8100
_journal_page_last 8101
_journal_paper_doi 10.1021/ja0483903
_journal_volume 126
_journal_year 2004
_chemical_formula_sum 'C16 H14 N3 Ni'
_chemical_formula_weight 307.01
_chemical_name_systematic
; 
 ? 
;
_space_group_IT_number 2
_symmetry_cell_setting triclinic
_symmetry_space_group_name_Hall '-P 1'
_symmetry_space_group_name_H-M 'P -1'
_atom_sites_solution_hydrogens geom
_atom_sites_solution_primary direct
_atom_sites_solution_secondary difmap
_audit_creation_method SHELXL-97
_cell_angle_alpha 73.6(3)
_cell_angle_beta 68.1(3)
_cell_angle_gamma 68.0(2)
_cell_formula_units_Z 12
_cell_length_a 13.80(5)
_cell_length_b 18.43(6)
_cell_length_c 18.41(7)
_cell_measurement_reflns_used 54
_cell_measurement_temperature 173(2)
_cell_measurement_theta_max 26.0212
_cell_measurement_theta_min 2.3355
_cell_volume 3972(3)
_computing_structure_refinement 'SHELXL-97 (Sheldrick, 1997)'
_computing_structure_solution 'SHELXS-97 (Sheldrick, 1990)'
_diffrn_ambient_temperature 173(2)
_diffrn_measured_fraction_theta_full 0.915
_diffrn_measured_fraction_theta_max 0.915
_diffrn_radiation_monochromator graphite
_diffrn_radiation_source 'fine-focus sealed tube'
_diffrn_radiation_type MoK\a
_diffrn_radiation_wavelength 0.71070
_diffrn_reflns_av_R_equivalents 0.1536
_diffrn_reflns_av_sigmaI/netI 0.3955
_diffrn_reflns_limit_h_max 17
_diffrn_reflns_limit_h_min -13
_diffrn_reflns_limit_k_max 21
_diffrn_reflns_limit_k_min -22
_diffrn_reflns_limit_l_max 22
_diffrn_reflns_limit_l_min -22
_diffrn_reflns_number 22117
_diffrn_reflns_theta_full 26.00
_diffrn_reflns_theta_max 26.00
_diffrn_reflns_theta_min 2.34
_exptl_absorpt_coefficient_mu 2.184
_exptl_absorpt_correction_T_max 1.0000
_exptl_absorpt_correction_T_min 0.5709
_exptl_absorpt_correction_type multi-scan
_exptl_crystal_colour violet/black
_exptl_crystal_density_diffrn 2.309
_exptl_crystal_description plate
_exptl_crystal_F_000 2862
_exptl_crystal_size_max 0.2
_exptl_crystal_size_mid 0.1
_exptl_crystal_size_min 0.05
_refine_diff_density_max 0.562
_refine_diff_density_min -0.660
_refine_diff_density_rms 0.137
_refine_ls_extinction_method none
_refine_ls_goodness_of_fit_ref 1.173
_refine_ls_hydrogen_treatment mixed
_refine_ls_matrix_type full
_refine_ls_number_parameters 1088
_refine_ls_number_reflns 14277
_refine_ls_number_restraints 0
_refine_ls_restrained_S_all 1.173
_refine_ls_R_factor_all 0.3490
_refine_ls_R_factor_gt 0.1867
_refine_ls_shift/su_max 2.466
_refine_ls_shift/su_mean 0.017
_refine_ls_structure_factor_coef Fsqd
_refine_ls_weighting_details 'calc w=1/[\s^2^(Fo^2^)+(0.0000P)^2^+43.3621P] where P=(Fo^2^+2Fc^2^)/3'
_refine_ls_weighting_scheme calc
_refine_ls_wR_factor_gt 0.2776
_refine_ls_wR_factor_ref 0.3508
_reflns_number_gt 5327
_reflns_number_total 14277
_reflns_threshold_expression >2sigma(I)
_cod_data_source_file ja0483903si20040321_073905_1.cif
_cod_data_source_block tpyNiMe
_cod_original_cell_volume 3974(24)
_cod_database_code 4112726

loop_
_symmetry_equiv_pos_as_xyz
'x, y, z'
'-x, -y, -z'

loop_
_atom_site_label
_atom_site_type_symbol
_atom_site_fract_x
_atom_site_fract_y
_atom_site_fract_z
_atom_site_U_iso_or_equiv
_atom_site_adp_type
_atom_site_occupancy
_atom_site_symmetry_multiplicity
_atom_site_calc_flag
_atom_site_refinement_flags
Ni1 Ni 0.2440(2) 0.26495(15) 0.15661(16) 0.0291(8) Uani 1 1 d .
Ni2 Ni 0.1652(2) 0.23522(16) 0.34312(16) 0.0301(8) Uani 1 1 d .
Ni3 Ni 0.9873(2) 0.13989(16) 0.78247(16) 0.0314(8) Uani 1 1 d .
Ni4 Ni 1.2204(2) 0.00679(15) 0.77015(16) 0.0278(8) Uani 1 1 d .
Ni5 Ni 0.4094(3) 0.36024(17) 0.71777(16) 0.0320(8) Uani 1 1 d .
Ni6 Ni 0.4974(2) 0.49325(15) 0.72975(15) 0.0267(8) Uani 1 1 d .
N1 N 0.1976(16) 0.3702(12) 0.1759(9) 0.041(6) Uani 1 1 d .
N2 N 0.2975(15) 0.2344(13) 0.3447(9) 0.040(6) Uani 1 1 d .
N3 N 0.2481(14) 0.1301(9) 0.3232(10) 0.032(5) Uani 1 1 d .
N4 N 0.1175(17) 0.3379(10) 0.3689(9) 0.041(5) Uani 1 1 d .
N5 N 0.3279(15) 0.1590(10) 0.1319(9) 0.036(5) Uani 1 1 d .
N6 N 0.3799(12) 0.2651(8) 0.1540(9) 0.016(4) Uani 1 1 d .
N7 N 0.4768(17) 0.2912(11) 0.7891(10) 0.035(5) Uani 1 1 d .
N8 N 0.3010(14) 0.3911(11) 0.8095(11) 0.036(5) Uani 1 1 d .
N9 N 1.0576(15) 0.2127(11) 0.7093(10) 0.039(5) Uani 1 1 d .
N10 N 1.2470(15) -0.0288(10) 0.6741(11) 0.035(5) Uani 1 1 d .
N11 N 1.2337(15) 0.0542(10) 0.8422(10) 0.034(5) Uani 1 1 d .
N12 N 1.0040(13) 0.1074(11) 0.6885(9) 0.030(5) Uani 1 1 d .
N13 N 0.9840(13) 0.1951(10) 0.8592(10) 0.032(5) Uani 1 1 d .
N14 N 0.5668(17) 0.4253(10) 0.8035(12) 0.043(6) Uani 1 1 d .
N15 N 0.3884(16) 0.5318(9) 0.8229(10) 0.030(5) Uani 1 1 d .
N16 N 1.2937(13) 0.0786(8) 0.6936(9) 0.023(4) Uani 1 1 d .
N17 N 0.5353(16) 0.3087(9) 0.6440(10) 0.033(5) Uani 1 1 d .
C1 C 0.434(2) 0.1361(13) 0.1296(11) 0.025(6) Uani 1 1 d .
C2 C 0.500(3) 0.0624(17) 0.1151(13) 0.079(11) Uani 1 1 d .
H2A H 0.5735 0.0484 0.1155 0.095 Uiso 1 1 calc R
C3 C 0.472(2) 0.0106(12) 0.1010(15) 0.062(9) Uani 1 1 d .
H3A H 0.5219 -0.0392 0.0877 0.074 Uiso 1 1 calc R
C4 C 0.361(3) 0.0342(14) 0.1069(13) 0.053(8) Uani 1 1 d .
H4A H 0.3335 -0.0028 0.1001 0.064 Uiso 1 1 calc R
C5 C 0.290(3) 0.1066(12) 0.1217(12) 0.053(9) Uani 1 1 d .
H5A H 0.2155 0.1199 0.1248 0.064 Uiso 1 1 calc R
C6 C 0.0994(18) 0.4276(14) 0.1849(12) 0.036(6) Uani 1 1 d .
H6A H 0.0417 0.4141 0.1811 0.043 Uiso 1 1 calc R
C7 C 0.0739(19) 0.5023(14) 0.1987(13) 0.045(7) Uani 1 1 d .
H7A H 0.0005 0.5361 0.2097 0.054 Uiso 1 1 calc R
C8 C 0.155(2) 0.5272(14) 0.1964(13) 0.048(7) Uani 1 1 d .
H8A H 0.1414 0.5801 0.2022 0.058 Uiso 1 1 calc R
C9 C 0.261(2) 0.4728(13) 0.1850(13) 0.053(9) Uani 1 1 d .
H9A H 0.3197 0.4877 0.1861 0.063 Uiso 1 1 calc R
C10 C 0.2805(19) 0.3973(11) 0.1721(13) 0.033(6) Uani 1 1 d .
C11 C 0.465(2) 0.1986(14) 0.1419(11) 0.041(7) Uani 1 1 d .
C12 C 0.570(2) 0.1981(17) 0.1382(15) 0.062(8) Uani 1 1 d .
H12A H 0.6319 0.1524 0.1298 0.074 Uiso 1 1 calc R
C13 C 0.577(3) 0.2722(18) 0.1482(16) 0.065(9) Uani 1 1 d .
H13A H 0.6453 0.2744 0.1475 0.078 Uiso 1 1 calc R
C14 C 0.490(3) 0.3357(18) 0.1581(14) 0.065(9) Uani 1 1 d .
H14A H 0.4999 0.3829 0.1616 0.078 Uiso 1 1 calc R
C15 C 0.379(2) 0.3388(11) 0.1641(11) 0.029(6) Uani 1 1 d .
C16 C 0.217(2) 0.0718(12) 0.3123(11) 0.032(6) Uani 1 1 d .
H16A H 0.1430 0.0864 0.3139 0.039 Uiso 1 1 calc R
C17 C 0.277(2) -0.0027(12) 0.2997(16) 0.053(8) Uani 1 1 d .
H17A H 0.2500 -0.0379 0.2895 0.064 Uiso 1 1 calc R
C18 C 0.377(2) -0.0213(16) 0.3031(14) 0.066(9) Uani 1 1 d .
H18A H 0.4237 -0.0735 0.2954 0.079 Uiso 1 1 calc R
C19 C 0.4202(19) 0.0260(17) 0.3163(13) 0.059(9) Uani 1 1 d .
H19A H 0.4926 0.0069 0.3201 0.071 Uiso 1 1 calc R
C20 C 0.3553(18) 0.1054(16) 0.3243(14) 0.069(11) Uani 1 1 d .
C21 C 0.386(2) 0.1704(15) 0.3352(14) 0.040(7) Uani 1 1 d .
C22 C 0.485(2) 0.1679(19) 0.3362(18) 0.074(10) Uani 1 1 d .
H22A H 0.5450 0.1213 0.3270 0.089 Uiso 1 1 calc R
C23 C 0.498(3) 0.231(3) 0.3501(13) 0.100(15) Uani 1 1 d .
H23A H 0.5668 0.2293 0.3515 0.120 Uiso 1 1 calc R
C24 C 0.405(2) 0.3003(19) 0.3629(17) 0.066(9) Uani 1 1 d .
H24A H 0.4091 0.3461 0.3740 0.079 Uiso 1 1 calc R
C25 C 0.312(2) 0.2977(13) 0.3586(11) 0.032(7) Uani 1 1 d .
C26 C 0.2030(19) 0.3632(16) 0.3744(13) 0.043(7) Uani 1 1 d .
C27 C 0.072(3) 0.4923(16) 0.4021(12) 0.055(9) Uani 1 1 d .
H27A H 0.0543 0.5424 0.4166 0.066 Uiso 1 1 calc R
C28 C -0.003(2) 0.4668(14) 0.3954(15) 0.052(7) Uani 1 1 d .
H28A H -0.0766 0.5004 0.4027 0.063 Uiso 1 1 calc R
C29 C 0.024(2) 0.3959(12) 0.3788(14) 0.051(8) Uani 1 1 d .
H29A H -0.0334 0.3840 0.3729 0.061 Uiso 1 1 calc R
C30 C 0.175(3) 0.4406(15) 0.3865(15) 0.076(11) Uani 1 1 d .
H30A H 0.2329 0.4588 0.3837 0.091 Uiso 1 1 calc R
C31 C 0.017(2) 0.2378(15) 0.3544(15) 0.064(8) Uani 1 1 d .
H31A H -0.0182 0.2877 0.3249 0.096 Uiso 1 1 calc R
H31B H -0.0257 0.2338 0.4106 0.096 Uiso 1 1 calc R
H31C H 0.0215 0.1931 0.3332 0.096 Uiso 1 1 calc R
C32 C 0.1064(19) 0.2653(11) 0.1455(15) 0.053(8) Uani 1 1 d .
H32A H 0.0510 0.3168 0.1537 0.080 Uiso 1 1 calc R
H32B H 0.0799 0.2233 0.1852 0.080 Uiso 1 1 calc R
H32C H 0.1203 0.2559 0.0922 0.080 Uiso 1 1 calc R
C33 C 0.5647(19) 0.3186(14) 0.5651(12) 0.037(6) Uani 1 1 d .
H33A H 0.5151 0.3575 0.5388 0.045 Uiso 1 1 calc R
C34 C 0.659(2) 0.2772(13) 0.5214(13) 0.053(8) Uani 1 1 d .
H34A H 0.6716 0.2880 0.4656 0.063 Uiso 1 1 calc R
C35 C 0.740(3) 0.2208(14) 0.5489(15) 0.058(9) Uani 1 1 d .
H35A H 0.8072 0.1938 0.5147 0.069 Uiso 1 1 calc R
C36 C 0.325(2) 0.3472(12) 0.8803(11) 0.030(6) Uani 1 1 d .
C37 C 0.9427(17) 0.1835(11) 0.9396(11) 0.027(5) Uani 1 1 d .
H37A H 0.9009 0.1475 0.9650 0.032 Uiso 1 1 calc R
C38 C 1.293(2) 0.0106(15) 0.6047(12) 0.044(7) Uani 1 1 d .
C39 C 0.4276(19) 0.5745(11) 0.6553(12) 0.039(6) Uani 1 1 d .
H39A H 0.3889 0.6238 0.6775 0.058 Uiso 1 1 calc R
H39B H 0.3753 0.5567 0.6460 0.058 Uiso 1 1 calc R
H39C H 0.4835 0.5839 0.6050 0.058 Uiso 1 1 calc R
N18 N 0.6326(13) 0.4384(8) 0.6589(9) 0.023(4) Uani 1 1 d .
C41 C 0.512(2) 0.4309(13) 0.8800(14) 0.045(8) Uani 1 1 d .
C42 C 0.402(2) 0.4935(12) 0.8966(17) 0.047(8) Uani 1 1 d .
C43 C 0.4297(18) 0.2880(10) 0.8686(12) 0.026(6) Uani 1 1 d .
C44 C 0.6196(19) 0.2496(11) 0.6768(14) 0.029(6) Uani 1 1 d .
C45 C 0.479(2) 0.2345(12) 0.9244(15) 0.046(7) Uani 1 1 d .
H45A H 0.4427 0.2342 0.9796 0.055 Uiso 1 1 calc R
C46 C 0.578(2) 0.1835(13) 0.8985(12) 0.034(6) Uani 1 1 d .
H46A H 0.6135 0.1461 0.9352 0.041 Uiso 1 1 calc R
C47 C 0.245(2) 0.3684(17) 0.9545(14) 0.053(8) Uani 1 1 d .
H47A H 0.2599 0.3384 1.0024 0.064 Uiso 1 1 calc R
C48 C 1.2813(19) 0.1150(10) 0.8070(12) 0.027(6) Uani 1 1 d .
C49 C 1.3218(16) 0.1262(12) 0.7204(12) 0.023(5) Uani 1 1 d .
C50 C 1.2961(17) 0.1591(12) 0.8515(13) 0.041(7) Uani 1 1 d .
H50A H 1.3301 0.1998 0.8260 0.049 Uiso 1 1 calc R
C51 C 1.1522(18) -0.0740(12) 0.8475(10) 0.031(6) Uani 1 1 d .
H51A H 1.1418 -0.0688 0.9017 0.046 Uiso 1 1 calc R
H51B H 1.2003 -0.1273 0.8375 0.046 Uiso 1 1 calc R
H51C H 1.0811 -0.0656 0.8413 0.046 Uiso 1 1 calc R
C52 C 0.584(2) 0.2369(13) 0.7626(13) 0.032(6) Uani 1 1 d .
C53 C 0.629(2) 0.1859(11) 0.8170(13) 0.036(6) Uani 1 1 d .
H53A H 0.6996 0.1494 0.7994 0.043 Uiso 1 1 calc R
C54 C 0.717(2) 0.2057(12) 0.6297(18) 0.052(8) Uani 1 1 d .
H54A H 0.7687 0.1652 0.6536 0.063 Uiso 1 1 calc R
C55 C 0.339(2) 0.5119(17) 0.9678(15) 0.051(8) Uani 1 1 d .
H55A H 0.3583 0.4842 1.0147 0.061 Uiso 1 1 calc R
C56 C 0.5622(19) 0.3815(12) 0.9362(12) 0.036(6) Uani 1 1 d .
H56A H 0.5284 0.3862 0.9908 0.043 Uiso 1 1 calc R
C57 C 0.6670(17) 0.3723(11) 0.7761(13) 0.021(5) Uani 1 1 d .
C58 C 0.7065(15) 0.3833(10) 0.6907(11) 0.018(5) Uani 1 1 d .
C59 C 0.8061(18) 0.3434(12) 0.6497(11) 0.028(5) Uani 1 1 d .
H59A H 0.8567 0.3062 0.6762 0.033 Uiso 1 1 calc R
C60 C 0.6646(16) 0.4522(11) 0.5767(11) 0.020(5) Uani 1 1 d .
H60A H 0.6136 0.4922 0.5522 0.024 Uiso 1 1 calc R
C61 C 1.0850(17) 0.2614(11) 0.7344(13) 0.027(5) Uani 1 1 d .
C62 C 1.1300(17) 0.3174(11) 0.6830(13) 0.030(6) Uani 1 1 d .
H62A H 1.1421 0.3551 0.7021 0.036 Uiso 1 1 calc R
C63 C 1.0816(16) 0.2081(12) 0.6325(12) 0.030(6) Uani 1 1 d .
C64 C 1.1333(18) 0.2644(13) 0.5778(11) 0.039(7) Uani 1 1 d .
H64A H 1.1518 0.2651 0.5225 0.047 Uiso 1 1 calc R
C65 C 1.260(2) 0.1414(14) 0.9325(14) 0.049(8) Uani 1 1 d .
H65A H 1.2756 0.1671 0.9630 0.059 Uiso 1 1 calc R
C66 C 1.1992(17) 0.0852(15) 0.9737(12) 0.040(7) Uani 1 1 d .
H66A H 1.1656 0.0775 1.0295 0.048 Uiso 1 1 calc R
C67 C 1.3760(18) 0.1764(11) 0.6690(12) 0.027(6) Uani 1 1 d .
H67A H 1.3950 0.2113 0.6869 0.032 Uiso 1 1 calc R
C68 C 1.4038(17) 0.1752(12) 0.5870(13) 0.039(7) Uani 1 1 d .
H68A H 1.4394 0.2111 0.5486 0.047 Uiso 1 1 calc R
C69 C 1.379(2) 0.1208(12) 0.5629(13) 0.045(7) Uani 1 1 d .
H69A H 1.4001 0.1181 0.5081 0.054 Uiso 1 1 calc R
C70 C 1.3234(18) 0.0721(14) 0.6174(13) 0.033(6) Uani 1 1 d .
C71 C 1.3205(19) -0.0101(15) 0.5345(13) 0.046(7) Uani 1 1 d .
H71A H 1.3606 0.0159 0.4869 0.056 Uiso 1 1 calc R
C72 C 1.215(2) -0.0882(11) 0.6687(13) 0.044(7) Uani 1 1 d .
H72A H 1.1794 -0.1164 0.7169 0.053 Uiso 1 1 calc R
C73 C 1.228(2) -0.1098(16) 0.6007(15) 0.058(8) Uani 1 1 d .
H73A H 1.1990 -0.1485 0.5999 0.069 Uiso 1 1 calc R
C74 C 1.0424(16) 0.2518(12) 0.8218(11) 0.023(5) Uani 1 1 d .
C75 C 1.0498(16) 0.1494(12) 0.6174(11) 0.022(5) Uani 1 1 d .
C76 C 0.9004(17) 0.0760(13) 0.8603(11) 0.042(7) Uani 1 1 d .
H76A H 0.8906 0.0408 0.8342 0.063 Uiso 1 1 calc R
H76B H 0.8287 0.1105 0.8863 0.063 Uiso 1 1 calc R
H76C H 0.9378 0.0441 0.9001 0.063 Uiso 1 1 calc R
C77 C 0.9780(16) 0.0471(13) 0.6766(13) 0.034(6) Uani 1 1 d .
H77A H 0.9490 0.0136 0.7230 0.041 Uiso 1 1 calc R
C78 C 0.988(2) 0.0310(16) 0.6097(14) 0.061(9) Uani 1 1 d .
H78A H 0.9646 -0.0103 0.6077 0.073 Uiso 1 1 calc R
C79 C 0.208(2) 0.4488(16) 0.8199(13) 0.039(7) Uani 1 1 d .
H79A H 0.1920 0.4795 0.7727 0.046 Uiso 1 1 calc R
C80 C 0.293(2) 0.5919(17) 0.8297(17) 0.065(8) Uani 1 1 d .
H80A H 0.2761 0.6217 0.7823 0.078 Uiso 1 1 calc R
C81 C 0.2211(18) 0.6118(16) 0.8986(16) 0.063(9) Uani 1 1 d .
H81A H 0.1543 0.6529 0.8983 0.076 Uiso 1 1 calc R
C82 C 0.241(2) 0.5748(18) 0.9698(18) 0.079(10) Uani 1 1 d .
H82A H 0.1902 0.5907 1.0184 0.095 Uiso 1 1 calc R
C83 C 0.8341(17) 0.3576(13) 0.5668(11) 0.029(6) Uani 1 1 d .
H83A H 0.9030 0.3290 0.5354 0.034 Uiso 1 1 calc R
C84 C 1.1951(16) 0.0450(14) 0.9255(14) 0.041(6) Uani 1 1 d .
H84A H 1.1611 0.0044 0.9511 0.049 Uiso 1 1 calc R
C85 C 1.285(2) -0.0744(19) 0.5355(16) 0.066(9) Uani 1 1 d .
H85A H 1.3031 -0.0920 0.4870 0.079 Uiso 1 1 calc R
C86 C 1.035(2) 0.0760(17) 0.5415(16) 0.059(8) Uani 1 1 d .
H86A H 1.0472 0.0636 0.4915 0.071 Uiso 1 1 calc R
C87 C 1.0655(19) 0.1376(13) 0.5431(12) 0.035(6) Uani 1 1 d .
H87A H 1.0953 0.1701 0.4962 0.042 Uiso 1 1 calc R
C88 C 0.959(3) 0.2208(15) 0.9835(13) 0.066(10) Uani 1 1 d .
H88A H 0.9346 0.2075 1.0397 0.079 Uiso 1 1 calc R
C89 C 1.0108(19) 0.2785(12) 0.9497(12) 0.034(6) Uani 1 1 d .
H89A H 1.0133 0.3100 0.9815 0.041 Uiso 1 1 calc R
C90 C 1.059(2) 0.2896(12) 0.8691(13) 0.041(7) Uani 1 1 d .
H90A H 1.1034 0.3237 0.8457 0.050 Uiso 1 1 calc R
C91 C 0.659(2) 0.3267(11) 0.9126(14) 0.039(7) Uani 1 1 d .
H91A H 0.6884 0.2889 0.9521 0.047 Uiso 1 1 calc R
C92 C 0.721(2) 0.3223(14) 0.8298(14) 0.042(6) Uani 1 1 d .
H92A H 0.7937 0.2877 0.8137 0.051 Uiso 1 1 calc R
C93 C 0.755(2) 0.4170(15) 0.5307(12) 0.048(7) Uani 1 1 d .
H93A H 0.7695 0.4293 0.4747 0.058 Uiso 1 1 calc R
C94 C 1.1578(19) 0.3187(12) 0.6030(13) 0.037(6) Uani 1 1 d .
H94A H 1.1928 0.3555 0.5656 0.044 Uiso 1 1 calc R
C95 C 0.154(2) 0.426(2) 0.9598(18) 0.080(11) Uani 1 1 d .
H95A H 0.1028 0.4374 1.0098 0.096 Uiso 1 1 calc R
C96 C 0.134(2) 0.4706(19) 0.887(2) 0.084(11) Uani 1 1 d .
H96A H 0.0696 0.5143 0.8864 0.101 Uiso 1 1 calc R
C40 C 0.3362(18) 0.4236(12) 0.6410(12) 0.035(6) Uani 1 1 d .
H97A H 0.2645 0.4578 0.6675 0.053 Uiso 1 1 calc R
H97B H 0.3261 0.3890 0.6143 0.053 Uiso 1 1 calc R
H97C H 0.3802 0.4564 0.6018 0.053 Uiso 1 1 calc R

loop_
_atom_site_aniso_label
_atom_site_aniso_U_11
_atom_site_aniso_U_22
_atom_site_aniso_U_33
_atom_site_aniso_U_23
_atom_site_aniso_U_13
_atom_site_aniso_U_12
Ni1 0.043(2) 0.0138(15) 0.0296(17) -0.0030(13) -0.0174(17) -0.0015(14)
Ni2 0.031(2) 0.0337(18) 0.0235(16) 0.0043(14) -0.0058(16) -0.0163(15)
Ni3 0.0279(19) 0.0356(18) 0.0225(17) 0.0000(14) -0.0035(16) -0.0082(15)
Ni4 0.0323(19) 0.0272(16) 0.0262(16) -0.0078(13) -0.0083(16) -0.0094(14)
Ni5 0.042(2) 0.0401(19) 0.0230(17) -0.0001(15) -0.0105(17) -0.0251(17)
Ni6 0.0280(19) 0.0251(16) 0.0237(16) -0.0034(13) -0.0062(15) -0.0065(14)
N1 0.042(14) 0.085(16) 0.000(9) 0.019(9) 0.011(10) -0.060(13)
N2 0.015(12) 0.095(17) 0.010(9) 0.011(10) -0.005(10) -0.030(12)
N3 0.021(11) 0.006(9) 0.030(11) -0.021(8) 0.030(9) 0.014(8)
N4 0.056(16) 0.030(12) 0.009(10) -0.006(8) 0.012(10) -0.003(11)
N5 0.041(13) 0.032(11) 0.008(9) 0.023(8) -0.018(10) 0.009(10)
N6 0.006(9) 0.000(8) 0.033(10) -0.018(7) -0.013(9) 0.027(7)
N7 0.063(16) 0.043(12) 0.025(11) -0.008(10) -0.022(12) -0.035(12)
N8 0.007(11) 0.051(13) 0.065(14) -0.009(11) -0.023(11) -0.014(10)
N9 0.033(13) 0.058(14) 0.024(11) 0.008(10) -0.008(11) -0.024(11)
N10 0.037(13) 0.020(10) 0.043(13) -0.033(10) 0.001(11) 0.006(9)
N11 0.047(14) 0.045(12) 0.032(11) -0.025(10) -0.016(11) -0.018(11)
N12 0.012(11) 0.056(12) 0.002(8) -0.031(9) 0.027(8) 0.000(9)
N13 0.000(10) 0.027(10) 0.025(10) -0.019(8) 0.018(9) 0.032(8)
N14 0.062(16) 0.036(12) 0.061(15) -0.009(11) -0.050(14) -0.015(11)
N15 0.058(15) 0.014(10) 0.035(11) 0.007(9) -0.024(12) -0.027(10)
N16 0.016(10) 0.011(9) 0.020(10) -0.014(8) 0.015(9) 0.009(8)
N17 0.060(15) 0.015(10) 0.029(11) 0.006(8) -0.001(11) -0.035(10)
C1 0.064(18) 0.035(14) 0.013(11) 0.021(10) -0.023(13) -0.060(14)
C2 0.15(3) 0.047(19) 0.018(14) -0.016(14) -0.016(18) 0.00(2)
C3 0.07(2) 0.004(11) 0.08(2) -0.046(13) -0.011(18) 0.040(13)
C4 0.10(3) 0.037(16) 0.031(15) -0.023(13) -0.013(18) -0.021(17)
C5 0.14(3) 0.005(12) 0.034(14) 0.002(11) -0.025(17) -0.046(15)
C6 0.006(13) 0.062(17) 0.040(14) -0.043(13) 0.004(12) 0.004(12)
C7 0.018(15) 0.055(17) 0.061(17) -0.058(14) -0.004(14) 0.017(12)
C8 0.06(2) 0.033(15) 0.042(16) 0.008(12) -0.028(16) -0.001(15)
C9 0.12(3) 0.024(14) 0.065(18) 0.043(13) -0.068(19) -0.067(16)
C10 0.040(16) 0.000(11) 0.060(17) 0.013(10) -0.022(14) -0.013(11)
C11 0.033(17) 0.056(17) 0.008(11) 0.012(11) 0.007(12) -0.010(14)
C12 0.032(18) 0.08(2) 0.058(19) -0.009(16) -0.004(16) -0.011(16)
C13 0.06(2) 0.07(2) 0.09(2) -0.020(19) -0.04(2) -0.018(19)
C14 0.07(2) 0.08(2) 0.045(18) 0.017(16) -0.039(19) -0.02(2)
C15 0.07(2) 0.012(11) 0.013(11) 0.003(9) -0.026(13) -0.017(12)
C16 0.066(19) 0.015(12) 0.016(11) 0.028(10) -0.014(13) -0.034(12)
C17 0.045(18) 0.000(11) 0.11(2) -0.012(13) -0.035(18) 0.008(11)
C18 0.06(2) 0.06(2) 0.035(16) 0.013(14) -0.024(18) 0.013(17)
C19 0.036(17) 0.10(2) 0.049(17) -0.015(15) -0.058(16) 0.014(16)
C20 0.000(13) 0.063(19) 0.040(16) 0.032(14) 0.025(12) 0.042(13)
C21 0.044(18) 0.039(16) 0.052(17) 0.028(13) -0.031(16) -0.036(14)
C22 0.025(18) 0.10(3) 0.11(3) -0.03(2) -0.03(2) -0.021(17)
C23 0.04(2) 0.26(5) 0.000(13) 0.02(2) 0.021(14) -0.10(3)
C24 0.04(2) 0.10(2) 0.08(2) -0.013(19) -0.016(19) -0.046(19)
C25 0.072(19) 0.043(15) 0.020(12) 0.036(11) -0.034(14) -0.069(15)
C26 0.018(15) 0.07(2) 0.033(15) -0.003(14) 0.002(13) -0.022(15)
C27 0.09(3) 0.039(17) 0.005(12) -0.016(12) 0.018(15) -0.008(18)
C28 0.040(19) 0.023(15) 0.07(2) -0.028(13) 0.011(16) 0.009(13)
C29 0.06(2) 0.003(11) 0.053(17) -0.004(11) 0.004(15) 0.013(12)
C30 0.18(4) 0.035(17) 0.052(18) -0.018(15) -0.01(2) -0.09(2)
C31 0.09(2) 0.056(18) 0.055(18) -0.003(15) -0.013(18) -0.045(18)
C32 0.07(2) 0.000(11) 0.09(2) -0.003(12) -0.030(18) -0.004(12)
C33 0.034(16) 0.067(17) 0.012(12) -0.034(12) 0.024(12) -0.028(14)
C34 0.11(3) 0.020(13) 0.018(13) -0.015(11) -0.004(16) -0.011(15)
C35 0.10(3) 0.029(15) 0.023(15) -0.025(12) 0.032(16) -0.033(16)
C36 0.070(19) 0.035(13) 0.010(12) 0.002(10) -0.033(14) -0.025(13)
C37 0.025(14) 0.028(12) 0.013(11) 0.008(10) -0.004(11) -0.004(10)
C38 0.052(19) 0.062(18) 0.000(11) -0.007(12) 0.021(12) -0.026(15)
C39 0.047(17) 0.028(13) 0.024(13) 0.007(10) -0.012(13) -0.001(12)
N18 0.023(11) 0.000(8) 0.032(11) -0.009(7) 0.001(10) 0.008(7)
C41 0.10(2) 0.029(14) 0.034(15) -0.003(12) -0.043(17) -0.034(15)
C42 0.08(2) 0.008(12) 0.07(2) 0.007(13) -0.05(2) -0.012(13)
C43 0.042(16) 0.002(10) 0.022(12) 0.023(9) -0.017(12) -0.005(10)
C44 0.042(16) 0.000(10) 0.057(16) 0.000(10) -0.031(15) -0.007(10)
C45 0.08(2) 0.015(13) 0.048(17) 0.011(12) -0.016(17) -0.029(14)
C46 0.059(19) 0.031(14) 0.003(11) 0.003(10) 0.002(13) -0.019(13)
C47 0.06(2) 0.09(2) 0.027(15) 0.027(15) -0.013(16) -0.067(19)
C48 0.060(17) 0.000(10) 0.042(14) -0.018(10) -0.035(14) -0.001(10)
C49 0.019(13) 0.030(13) 0.030(13) -0.009(11) -0.015(12) -0.009(10)
C50 0.029(15) 0.039(15) 0.044(16) 0.023(12) -0.022(14) -0.011(12)
C51 0.041(16) 0.042(14) 0.006(11) -0.012(10) 0.020(11) -0.030(12)
C52 0.051(18) 0.026(13) 0.028(14) 0.012(11) -0.015(14) -0.030(13)
C53 0.058(18) 0.004(10) 0.060(17) -0.002(11) -0.034(16) -0.012(11)
C54 0.025(16) 0.007(12) 0.11(3) -0.027(14) -0.009(18) 0.009(11)
C55 0.06(2) 0.08(2) 0.029(15) -0.008(15) -0.006(16) -0.048(18)
C56 0.055(18) 0.027(13) 0.017(12) -0.019(10) 0.002(13) -0.004(12)
C57 0.007(12) 0.015(11) 0.039(14) 0.005(10) -0.005(12) -0.010(9)
C58 0.000(11) 0.007(10) 0.017(11) 0.011(8) 0.024(9) -0.006(8)
C59 0.029(15) 0.041(14) 0.017(12) -0.004(10) 0.009(11) -0.029(12)
C60 0.004(12) 0.022(11) 0.004(10) 0.005(8) 0.024(9) 0.000(9)
C61 0.027(15) 0.007(11) 0.039(14) 0.006(10) -0.013(13) -0.001(10)
C62 0.038(16) 0.011(11) 0.034(14) -0.015(10) 0.010(12) -0.012(11)
C63 0.000(11) 0.017(12) 0.021(12) 0.020(10) 0.018(10) 0.014(9)
C64 0.037(16) 0.049(15) 0.007(11) -0.019(11) -0.007(12) 0.026(12)
C65 0.06(2) 0.055(17) 0.035(15) 0.007(13) -0.043(16) -0.005(15)
C66 0.014(14) 0.08(2) 0.000(11) -0.023(12) 0.018(10) 0.002(13)
C67 0.044(16) 0.010(11) 0.024(12) 0.010(9) -0.014(13) -0.011(11)
C68 0.023(14) 0.028(13) 0.047(15) 0.039(11) -0.023(13) -0.006(11)
C69 0.10(2) 0.018(13) 0.023(13) 0.000(11) -0.007(15) -0.042(15)
C70 0.023(15) 0.052(16) 0.019(13) -0.020(12) 0.004(12) -0.006(12)
C71 0.034(17) 0.08(2) 0.028(14) -0.021(14) -0.005(13) -0.018(15)
C72 0.09(2) 0.013(12) 0.039(15) -0.031(11) -0.019(15) 0.000(12)
C73 0.09(2) 0.09(2) 0.031(15) -0.017(15) -0.018(17) -0.066(19)
C74 0.012(13) 0.021(12) 0.003(10) 0.009(9) 0.009(10) 0.012(10)
C75 0.011(12) 0.041(14) 0.012(11) -0.013(10) 0.009(10) -0.010(11)
C76 0.021(14) 0.069(17) 0.003(11) 0.013(11) 0.015(11) -0.011(13)
C77 0.013(13) 0.057(16) 0.047(15) -0.014(13) -0.018(13) -0.012(12)
C78 0.10(3) 0.09(2) 0.027(15) -0.029(15) -0.006(17) -0.06(2)
C79 0.018(15) 0.09(2) 0.008(12) -0.017(13) 0.037(11) -0.046(15)
C80 0.05(2) 0.08(2) 0.056(19) -0.023(17) -0.010(18) 0.000(17)
C81 0.000(13) 0.09(2) 0.06(2) -0.069(17) 0.021(14) 0.040(13)
C82 0.05(2) 0.10(2) 0.06(2) -0.040(18) -0.019(19) 0.027(19)
C83 0.014(12) 0.065(16) 0.010(11) -0.049(11) 0.050(10) -0.037(12)
C84 0.001(12) 0.064(17) 0.043(15) -0.046(14) 0.016(12) 0.011(11)
C85 0.07(2) 0.11(3) 0.029(16) -0.046(18) 0.005(16) -0.03(2)
C86 0.042(19) 0.09(2) 0.039(17) 0.004(16) -0.020(16) -0.018(17)
C87 0.058(18) 0.048(15) 0.022(12) -0.011(11) -0.025(13) -0.025(14)
C88 0.14(3) 0.054(18) 0.026(15) 0.018(13) -0.066(19) -0.034(19)
C89 0.059(18) 0.023(13) 0.010(12) -0.017(10) -0.006(13) 0.004(12)
C90 0.053(18) 0.020(13) 0.047(16) -0.001(11) -0.037(16) 0.011(12)
C91 0.07(2) 0.000(10) 0.037(15) 0.000(10) -0.018(15) -0.004(12)
C92 0.030(16) 0.051(16) 0.048(16) -0.014(13) 0.000(14) -0.022(13)
C93 0.043(18) 0.09(2) 0.000(11) 0.005(12) 0.004(12) -0.032(16)
C94 0.051(18) 0.017(12) 0.034(14) -0.015(11) -0.006(14) 0.000(11)
C95 0.000(15) 0.17(3) 0.06(2) -0.06(2) 0.013(15) 0.000(18)
C96 0.04(2) 0.13(3) 0.11(3) -0.05(2) -0.05(2) -0.001(19)
C40 0.045(16) 0.035(13) 0.043(14) -0.005(11) -0.027(14) -0.018(12)

loop_
_atom_type_symbol
_atom_type_description
_atom_type_scat_dispersion_real
_atom_type_scat_dispersion_imag
_atom_type_scat_source
C C 0.0033 0.0016 'International Tables Vol C Tables 4.2.6.8 and 6.1.1.4'
H H 0.0000 0.0000 'International Tables Vol C Tables 4.2.6.8 and 6.1.1.4'
N N 0.0061 0.0033 'International Tables Vol C Tables 4.2.6.8 and 6.1.1.4'
Ni Ni 0.3393 1.1124 'International Tables Vol C Tables 4.2.6.8 and 6.1.1.4'

loop_
_geom_angle_atom_site_label_1
_geom_angle_atom_site_label_2
_geom_angle_atom_site_label_3
_geom_angle
N6 Ni1 N1 83.7(7)
N6 Ni1 N5 82.0(8)
N1 Ni1 N5 165.5(9)
N6 Ni1 C32 173.2(9)
N1 Ni1 C32 98.3(8)
N5 Ni1 C32 95.7(9)
N2 Ni2 N4 83.2(10)
N2 Ni2 N3 81.3(10)
N4 Ni2 N3 164.3(9)
N2 Ni2 C31 173.3(9)
N4 Ni2 C31 93.5(10)
N3 Ni2 C31 101.6(10)
N9 Ni3 N12 82.2(9)
N9 Ni3 C76 173.2(9)
N12 Ni3 C76 100.3(9)
N9 Ni3 N13 83.0(9)
N12 Ni3 N13 165.1(8)
C76 Ni3 N13 94.2(9)
N11 Ni4 N16 82.8(8)
N11 Ni4 N10 160.9(9)
N16 Ni4 N10 79.5(8)
N11 Ni4 C51 98.8(8)
N16 Ni4 C51 176.3(8)
N10 Ni4 C51 98.5(8)
N7 Ni5 N8 81.9(9)
N7 Ni5 N17 83.3(9)
N8 Ni5 N17 165.1(7)
N7 Ni5 C40 174.0(8)
N8 Ni5 C40 99.8(9)
N17 Ni5 C40 94.8(9)
N14 Ni6 N15 82.3(9)
N14 Ni6 N18 80.4(9)
N15 Ni6 N18 162.3(7)
N14 Ni6 C39 173.4(8)
N15 Ni6 C39 95.2(9)
N18 Ni6 C39 101.6(9)
C6 N1 C10 113(2)
C6 N1 Ni1 132.0(15)
C10 N1 Ni1 114.9(16)
C21 N2 C25 115(2)
C21 N2 Ni2 122.5(17)
C25 N2 Ni2 122.5(18)
C16 N3 C20 113(2)
C16 N3 Ni2 130.7(16)
C20 N3 Ni2 115.7(18)
C29 N4 C26 110(2)
C29 N4 Ni2 134.5(19)
C26 N4 Ni2 115.1(16)
C5 N5 C1 118(2)
C5 N5 Ni1 127.0(18)
C1 N5 Ni1 114.7(16)
C11 N6 C15 128.6(19)
C11 N6 Ni1 118.3(15)
C15 N6 Ni1 113.1(13)
C43 N7 C52 117.1(18)
C43 N7 Ni5 122.6(17)
C52 N7 Ni5 120.3(14)
C79 N8 C36 115(2)
C79 N8 Ni5 131.2(16)
C36 N8 Ni5 114.1(15)
C61 N9 C63 124(2)
C61 N9 Ni3 120.5(15)
C63 N9 Ni3 115.0(16)
C38 N10 C72 115.1(19)
C38 N10 Ni4 118.8(15)
C72 N10 Ni4 125.8(16)
C48 N11 C84 113.4(16)
C48 N11 Ni4 114.3(13)
C84 N11 Ni4 131.9(16)
C75 N12 C77 111.0(17)
C75 N12 Ni3 117.3(14)
C77 N12 Ni3 131.6(15)
C37 N13 C74 118.5(18)
C37 N13 Ni3 130.1(16)
C74 N13 Ni3 111.1(13)
C41 N14 C57 125(2)
C41 N14 Ni6 116.7(18)
C57 N14 Ni6 118.1(16)
C80 N15 C42 112(2)
C80 N15 Ni6 129.5(16)
C42 N15 Ni6 118.7(17)
C70 N16 C49 124(2)
C70 N16 Ni4 117.3(15)
C49 N16 Ni4 117.9(14)
C33 N17 C44 113(2)
C33 N17 Ni5 131.5(17)
C44 N17 Ni5 115.6(14)
N5 C1 C2 120(2)
N5 C1 C11 113(2)
C2 C1 C11 127(2)
C3 C2 C1 126(3)
C2 C3 C4 113(2)
C5 C4 C3 124(2)
N5 C5 C4 119(3)
N1 C6 C7 128(2)
C8 C7 C6 118(2)
C7 C8 C9 118(2)
C10 C9 C8 120(2)
C15 C10 N1 112.2(19)
C15 C10 C9 125(2)
N1 C10 C9 123(2)
N6 C11 C12 119(2)
N6 C11 C1 112(2)
C12 C11 C1 129(2)
C11 C12 C13 117(2)
C14 C13 C12 121(3)
C13 C14 C15 125(3)
C10 C15 N6 115.6(19)
C10 C15 C14 134(2)
N6 C15 C14 110(2)
C17 C16 N3 130(2)
C18 C17 C16 113(2)
C17 C18 C19 126(3)
C18 C19 C20 119(2)
N3 C20 C19 119(3)
N3 C20 C21 112(2)
C19 C20 C21 129(2)
N2 C21 C22 124(2)
N2 C21 C20 108(2)
C22 C21 C20 128(3)
C23 C22 C21 121(3)
C22 C23 C24 118(3)
C25 C24 C23 117(3)
C24 C25 N2 126(3)
C24 C25 C26 125(2)
N2 C25 C26 109.1(19)
C30 C26 N4 118(2)
C30 C26 C25 132(2)
N4 C26 C25 110(2)
C28 C27 C30 115(3)
C29 C28 C27 120(3)
C28 C29 N4 132(3)
C27 C30 C26 125(3)
C34 C33 N17 124(2)
C33 C34 C35 126(2)
C34 C35 C54 115(2)
N8 C36 C43 114.5(19)
N8 C36 C47 117(2)
C43 C36 C47 128.2(18)
C88 C37 N13 122(2)
C71 C38 N10 125(2)
C71 C38 C70 125(2)
N10 C38 C70 110.4(19)
C58 N18 C60 114.9(17)
C58 N18 Ni6 117.7(13)
C60 N18 Ni6 127.4(13)
N14 C41 C56 118(2)
N14 C41 C42 116(2)
C56 C41 C42 126(2)
C55 C42 N15 128(2)
C55 C42 C41 126(2)
N15 C42 C41 106(2)
N7 C43 C45 124(2)
N7 C43 C36 106.8(17)
C45 C43 C36 130(2)
C54 C44 C52 125(2)
C54 C44 N17 122(2)
C52 C44 N17 112(2)
C46 C45 C43 119(2)
C45 C46 C53 119(2)
C95 C47 C36 124(2)
N11 C48 C50 122.7(19)
N11 C48 C49 114.7(15)
C50 C48 C49 122(2)
N16 C49 C67 120.3(19)
N16 C49 C48 109.9(18)
C67 C49 C48 129.8(18)
C65 C50 C48 118(2)
C53 C52 N7 118(2)
C53 C52 C44 133(2)
N7 C52 C44 108.8(18)
C52 C53 C46 123(2)
C35 C54 C44 120(2)
C42 C55 C82 116(2)
C91 C56 C41 119(2)
N14 C57 C92 119(2)
N14 C57 C58 112.2(18)
C92 C57 C58 128(2)
N18 C58 C59 124.9(19)
N18 C58 C57 111.5(18)
C59 C58 C57 123.6(18)
C58 C59 C83 118(2)
C93 C60 N18 126.8(19)
N9 C61 C62 122(2)
N9 C61 C74 109(2)
C62 C61 C74 128(2)
C61 C62 C94 119(2)
N9 C63 C64 114(2)
N9 C63 C75 116.2(19)
C64 C63 C75 129(2)
C94 C64 C63 122(2)
C50 C65 C66 123(2)
C84 C66 C65 113(2)
C49 C67 C68 117.4(19)
C69 C68 C67 120(2)
C70 C69 C68 120(2)
N16 C70 C69 118(2)
N16 C70 C38 114(2)
C69 C70 C38 128(2)
C38 C71 C85 115(2)
C73 C72 N10 125(2)
C85 C73 C72 116(2)
C90 C74 N13 118.3(18)
C90 C74 C61 126(2)
N13 C74 C61 115.7(19)
C87 C75 N12 127(2)
C87 C75 C63 124(2)
N12 C75 C63 109.1(17)
C78 C77 N12 127(2)
C77 C78 C86 117(3)
N8 C79 C96 129(3)
C81 C80 N15 124(3)
C80 C81 C82 122(2)
C81 C82 C55 117(3)
C59 C83 C93 117.7(19)
C66 C84 N11 129(2)
C73 C85 C71 123(2)
C87 C86 C78 122(2)
C86 C87 C75 115(2)
C37 C88 C89 121(2)
C90 C89 C88 119(2)
C89 C90 C74 121(2)
C56 C91 C92 123(2)
C57 C92 C91 115(2)
C60 C93 C83 117.3(19)
C62 C94 C64 118(2)
C47 C95 C96 117(3)
C79 C96 C95 117(3)

loop_
_geom_bond_atom_site_label_1
_geom_bond_atom_site_label_2
_geom_bond_distance
Ni1 N6 1.861(16)
Ni1 N1 1.89(2)
Ni1 N5 1.943(19)
Ni1 C32 1.98(2)
Ni2 N2 1.831(18)
Ni2 N4 1.893(19)
Ni2 N3 1.904(16)
Ni2 C31 1.96(3)
Ni3 N9 1.88(2)
Ni3 N12 1.894(16)
Ni3 C76 1.92(2)
Ni3 N13 1.940(18)
Ni4 N11 1.873(15)
Ni4 N16 1.910(18)
Ni4 N10 1.919(17)
Ni4 C51 2.00(2)
Ni5 N7 1.815(18)
Ni5 N8 1.85(2)
Ni5 N17 1.87(2)
Ni5 C40 1.907(19)
Ni6 N14 1.856(18)
Ni6 N15 1.92(2)
Ni6 N18 1.929(18)
Ni6 C39 1.949(19)
N1 C6 1.36(3)
N1 C10 1.38(2)
N2 C21 1.34(3)
N2 C25 1.36(2)
N3 C16 1.38(2)
N3 C20 1.38(3)
N4 C29 1.32(3)
N4 C26 1.47(3)
N5 C5 1.34(2)
N5 C1 1.35(3)
N6 C11 1.35(2)
N6 C15 1.41(2)
N7 C43 1.36(2)
N7 C52 1.43(3)
N8 C79 1.31(3)
N8 C36 1.41(2)
N9 C61 1.33(2)
N9 C63 1.35(2)
N10 C38 1.34(2)
N10 C72 1.37(2)
N11 C48 1.39(2)
N11 C84 1.41(3)
N12 C75 1.37(2)
N12 C77 1.38(2)
N13 C37 1.36(2)
N13 C74 1.42(3)
N14 C41 1.34(3)
N14 C57 1.37(3)
N15 C80 1.36(3)
N15 C42 1.39(3)
N16 C70 1.33(2)
N16 C49 1.34(2)
N17 C33 1.33(2)
N17 C44 1.45(2)
C1 C2 1.36(3)
C1 C11 1.47(3)
C2 C3 1.27(3)
C3 C4 1.40(3)
C4 C5 1.36(3)
C6 C7 1.36(3)
C7 C8 1.35(3)
C8 C9 1.41(3)
C9 C10 1.39(3)
C10 C15 1.37(3)
C11 C12 1.42(3)
C12 C13 1.47(3)
C13 C14 1.32(3)
C14 C15 1.48(3)
C16 C17 1.34(3)
C17 C18 1.32(3)
C18 C19 1.33(3)
C19 C20 1.42(3)
C20 C21 1.49(4)
C21 C22 1.35(3)
C22 C23 1.34(4)
C23 C24 1.44(4)
C24 C25 1.33(3)
C25 C26 1.52(3)
C26 C30 1.39(3)
C27 C28 1.34(3)
C27 C30 1.36(4)
C28 C29 1.31(3)
C33 C34 1.32(3)
C34 C35 1.36(3)
C35 C54 1.37(3)
C36 C43 1.43(3)
C36 C47 1.45(3)
C37 C88 1.32(3)
C38 C71 1.33(3)
C38 C70 1.44(3)
N18 C58 1.32(2)
N18 C60 1.39(2)
C41 C56 1.38(3)
C41 C42 1.51(3)
C42 C55 1.33(3)
C43 C45 1.39(3)
C44 C54 1.39(3)
C44 C52 1.45(3)
C45 C46 1.34(3)
C46 C53 1.40(3)
C47 C95 1.30(3)
C48 C50 1.41(3)
C48 C49 1.46(3)
C49 C67 1.34(3)
C50 C65 1.37(3)
C52 C53 1.33(3)
C55 C82 1.41(3)
C56 C91 1.34(3)
C57 C92 1.38(3)
C57 C58 1.44(3)
C58 C59 1.34(3)
C59 C83 1.40(2)
C60 C93 1.27(3)
C61 C62 1.36(3)
C61 C74 1.47(3)
C62 C94 1.37(3)
C63 C64 1.42(3)
C63 C75 1.44(3)
C64 C94 1.40(3)
C65 C66 1.44(3)
C66 C84 1.33(3)
C67 C68 1.42(3)
C68 C69 1.40(3)
C69 C70 1.35(3)
C71 C85 1.44(3)
C72 C73 1.35(3)
C73 C85 1.31(3)
C74 C90 1.38(3)
C75 C87 1.37(2)
C77 C78 1.29(3)
C78 C86 1.38(3)
C79 C96 1.33(3)
C80 C81 1.33(3)
C81 C82 1.37(3)
C83 C93 1.44(3)
C86 C87 1.36(3)
C88 C89 1.38(3)
C89 C90 1.37(3)
C91 C92 1.45(3)
C95 C96 1.43(4)
